data_1529853
loop_
_publ_author_name
'Ramakrishna, Kankanala'
'Murali, Mani'
'Sivasankar, Chinnappan'

_publ_section_title
;
 Chemoselective Carbene insertion into the N-H Bond over O-H Bond Using a
 Well-Defined Single Site (P-P)Cu(I) Catalyst.
;
_journal_issue 15
_journal_name_full 'Organic letters'
_journal_page_first 3814
_journal_page_last 3817
_journal_paper_doi 10.1021/acs.orglett.5b01776
_journal_volume 17
_journal_year 2015
_chemical_formula_moiety 'C17 H19 N O3'
_chemical_formula_sum 'C17 H19 N O3'
_chemical_formula_weight 285.33
_chemical_name_systematic
;
 ? 
;
_space_group_crystal_system triclinic
_space_group_IT_number 2
_space_group_name_Hall '-P 1'
_space_group_name_H-M_alt 'P -1'
_symmetry_space_group_name_Hall '-P 1'
_symmetry_space_group_name_H-M 'P -1'
_atom_sites_solution_hydrogens geom
_atom_sites_solution_primary direct
_atom_sites_solution_secondary difmap
_audit_creation_date 2015-05-05
_audit_creation_method
;
Olex2 1.2
(compiled 2013.12.10 svn.r2850 for OlexSys, GUI svn.r4736)
;
_cell_angle_alpha 85.932(7)
_cell_angle_beta 86.522(7)
_cell_angle_gamma 90.042(7)
_cell_formula_units_Z 2
_cell_length_a 5.7487(5)
_cell_length_b 9.5873(8)
_cell_length_c 13.7161(11)
_cell_measurement_reflns_used 1652
_cell_measurement_temperature 200(2)
_cell_measurement_theta_max 29.2193
_cell_measurement_theta_min 3.5435
_cell_volume 752.65(11)
_computing_cell_refinement
;
CrysAlisPro, Agilent Technologies,
Version 1.171.36.21 (release 14-08-2012 CrysAlis171 .NET)
(compiled Sep 14 2012,17:21:16)
;
_computing_data_collection
;
CrysAlisPro, Agilent Technologies,
Version 1.171.36.21 (release 14-08-2012 CrysAlis171 .NET)
(compiled Sep 14 2012,17:21:16)
;
_computing_data_reduction
;
CrysAlisPro, Agilent Technologies,
Version 1.171.36.21 (release 14-08-2012 CrysAlis171 .NET)
(compiled Sep 14 2012,17:21:16)
;
_computing_molecular_graphics 'Olex2 (Dolomanov et al., 2009)'
_computing_publication_material 'Olex2 (Dolomanov et al., 2009)'
_computing_structure_refinement 'ShelXL (Sheldrick, 2008)'
_computing_structure_solution 'ShelXS (Sheldrick, 2008)'
_diffrn_ambient_temperature 200(2)
_diffrn_detector_area_resol_mean 15.9821
_diffrn_measured_fraction_theta_full 0.993
_diffrn_measured_fraction_theta_max 0.845
_diffrn_measurement_device_type 'Xcalibur, Eos'
_diffrn_measurement_method '\w scans'
_diffrn_orient_matrix_UB_11 -0.0269438000
_diffrn_orient_matrix_UB_12 -0.0110490000
_diffrn_orient_matrix_UB_13 -0.0486540000
_diffrn_orient_matrix_UB_21 -0.0097683000
_diffrn_orient_matrix_UB_22 -0.0729047000
_diffrn_orient_matrix_UB_23 0.0125749000
_diffrn_orient_matrix_UB_31 -0.1202449000
_diffrn_orient_matrix_UB_32 0.0080123000
_diffrn_orient_matrix_UB_33 0.0131307000
_diffrn_radiation_monochromator graphite
_diffrn_radiation_type MoK\a
_diffrn_radiation_wavelength 0.71073
_diffrn_reflns_av_R_equivalents 0.0394
_diffrn_reflns_av_unetI/netI 0.0611
_diffrn_reflns_limit_h_max 7
_diffrn_reflns_limit_h_min -6
_diffrn_reflns_limit_k_max 13
_diffrn_reflns_limit_k_min -12
_diffrn_reflns_limit_l_max 18
_diffrn_reflns_limit_l_min -18
_diffrn_reflns_number 8177
_diffrn_reflns_theta_full 25.00
_diffrn_reflns_theta_max 29.28
_diffrn_reflns_theta_min 3.55
_diffrn_source 'Enhance (Mo) X-ray Source'
_exptl_absorpt_coefficient_mu 0.086
_exptl_absorpt_correction_T_max 1.00000
_exptl_absorpt_correction_T_min 0.84387
_exptl_absorpt_correction_type multi-scan
_exptl_absorpt_process_details
;
CrysAlisPro, Agilent Technologies,
Version 1.171.36.21 (release 14-08-2012 CrysAlis171 .NET)
(compiled Sep 14 2012,17:21:16)
Empirical absorption correction using spherical harmonics,
 implemented in SCALE3 ABSPACK scaling algorithm.
;
_exptl_crystal_colour red
_exptl_crystal_colour_primary red
_exptl_crystal_density_diffrn 1.259
_exptl_crystal_density_method 'not measured'
_exptl_crystal_description block
_exptl_crystal_F_000 304
_exptl_crystal_size_max 0.35
_exptl_crystal_size_mid 0.25
_exptl_crystal_size_min 0.2
_refine_diff_density_max 0.472
_refine_diff_density_min -0.213
_refine_diff_density_rms 0.042
_refine_ls_extinction_method none
_refine_ls_goodness_of_fit_ref 1.025
_refine_ls_hydrogen_treatment mixed
_refine_ls_matrix_type full
_refine_ls_number_parameters 214
_refine_ls_number_reflns 3468
_refine_ls_number_restraints 0
_refine_ls_restrained_S_all 1.025
_refine_ls_R_factor_all 0.1299
_refine_ls_R_factor_gt 0.0635
_refine_ls_shift/su_max 0.000
_refine_ls_shift/su_mean 0.000
_refine_ls_structure_factor_coef Fsqd
_refine_ls_weighting_details 'calc w=1/[\s^2^(Fo^2^)+(0.0637P)^2^+0.2489P] where P=(Fo^2^+2Fc^2^)/3'
_refine_ls_weighting_scheme calc
_refine_ls_wR_factor_gt 0.1427
_refine_ls_wR_factor_ref 0.1780
_reflns_number_gt 1903
_reflns_number_total 3468
_reflns_threshold_expression >2sigma(I)
_cod_data_source_file ol5b01776_si_001.cif
_cod_data_source_block cs-rk-ap-25a
_cod_database_code 1529853
_olex2_submission_special_instructions 'No special instructions were received'

loop_
_space_group_symop_id
_space_group_symop_operation_xyz
1 'x, y, z'
2 '-x, -y, -z'

loop_
_atom_site_label
_atom_site_type_symbol
_atom_site_fract_x
_atom_site_fract_y
_atom_site_fract_z
_atom_site_U_iso_or_equiv
_atom_site_adp_type
_atom_site_occupancy
_atom_site_symmetry_multiplicity
_atom_site_calc_flag
_atom_site_refinement_flags_posn
O1 O 0.7489(3) 0.8993(2) 0.49362(12) 0.0629(6) Uani 1 1 d .
N2 N 0.8604(4) 0.9643(2) 0.67094(16) 0.0516(6) Uani 1 1 d .
O3 O 0.4415(3) 0.77207(19) 0.55325(12) 0.0582(5) Uani 1 1 d .
C4 C 0.9110(4) 1.0374(2) 0.75103(16) 0.0395(5) Uani 1 1 d .
C5 C 0.6545(4) 0.8809(2) 0.66804(16) 0.0408(6) Uani 1 1 d .
H5 H 0.5180 0.9365 0.6918 0.049 Uiso 1 1 calc R
C6 C 1.1151(4) 1.1167(2) 0.74743(17) 0.0428(6) Uani 1 1 d .
H6 H 1.2171 1.1211 0.6901 0.051 Uiso 1 1 calc R
C7 C 0.6242(4) 0.8529(3) 0.56151(18) 0.0455(6) Uani 1 1 d .
C8 C 0.7651(4) 1.0340(2) 0.83550(17) 0.0480(6) Uani 1 1 d .
H8 H 0.6250 0.9807 0.8400 0.058 Uiso 1 1 calc R
C9 C 0.6585(4) 0.7437(2) 0.73100(16) 0.0420(6) Uani 1 1 d .
C11 C 1.0272(5) 1.1866(3) 0.91150(18) 0.0534(7) Uani 1 1 d .
C12 C 1.1697(4) 1.1886(3) 0.82618(18) 0.0477(6) Uani 1 1 d .
H12 H 1.3102 1.2415 0.8220 0.057 Uiso 1 1 calc R
C13 C 0.8246(5) 1.1088(3) 0.91340(18) 0.0578(8) Uani 1 1 d .
C14 C 0.8524(5) 0.6586(3) 0.72727(19) 0.0568(7) Uani 1 1 d .
H14 H 0.9867 0.6870 0.6870 0.068 Uiso 1 1 calc R
C15 C 1.0881(6) 1.2681(3) 0.9972(2) 0.0779(10) Uani 1 1 d .
H15A H 0.9942 1.3534 0.9981 0.117 Uiso 1 1 calc GR
H15B H 1.2538 1.2933 0.9905 0.117 Uiso 1 1 calc GR
H15C H 1.0556 1.2105 1.0584 0.117 Uiso 1 1 calc GR
C16 C 0.4676(5) 0.7003(3) 0.79132(19) 0.0577(7) Uani 1 1 d .
H16 H 0.3334 0.7579 0.7949 0.069 Uiso 1 1 calc R
C17 C 0.3991(6) 0.7342(3) 0.4543(2) 0.0683(8) Uani 1 1 d .
H17A H 0.3614 0.8188 0.4127 0.082 Uiso 1 1 calc R
H17B H 0.5400 0.6909 0.4246 0.082 Uiso 1 1 calc R
C18 C 0.8501(7) 0.5305(3) 0.7830(2) 0.0773(11) Uani 1 1 d .
H18 H 0.9828 0.4716 0.7802 0.093 Uiso 1 1 calc R
C19 C 0.2053(7) 0.6361(5) 0.4612(3) 0.1060(14) Uani 1 1 d .
H19A H 0.2399 0.5557 0.5061 0.159 Uiso 1 1 calc GR
H19B H 0.1814 0.6041 0.3962 0.159 Uiso 1 1 calc GR
H19C H 0.0639 0.6822 0.4859 0.159 Uiso 1 1 calc GR
C20 C 0.4691(7) 0.5742(4) 0.8466(2) 0.0803(10) Uani 1 1 d .
H20 H 0.3369 0.5466 0.8885 0.096 Uiso 1 1 calc R
C21 C 0.6569(9) 0.4898(4) 0.8417(3) 0.0881(12) Uani 1 1 d .
H21 H 0.6551 0.4022 0.8789 0.106 Uiso 1 1 calc R
H2 H 0.936(4) 0.985(3) 0.616(2) 0.052(7) Uiso 1 1 d .
O2 O 0.724(6) 1.077(3) 1.0047(13) 0.052(4) Uani 0.37(5) 1 d .
O4 O 0.646(4) 1.120(2) 0.9904(10) 0.055(3) Uani 0.63(5) 1 d .
H2A H 0.508(13) 1.068(6) 0.987(4) 0.11(3) Uiso 0.63(5) 1 d .
H2B H 0.764(17) 1.091(11) 1.047(8) 0.08(5) Uiso 0.37(5) 1 d .

loop_
_atom_site_aniso_label
_atom_site_aniso_U_11
_atom_site_aniso_U_22
_atom_site_aniso_U_33
_atom_site_aniso_U_23
_atom_site_aniso_U_13
_atom_site_aniso_U_12
O1 0.0777(13) 0.0757(14) 0.0350(10) -0.0092(9) 0.0060(9) -0.0242(11)
N2 0.0635(14) 0.0579(14) 0.0331(11) -0.0123(10) 0.0087(10) -0.0258(11)
O3 0.0759(13) 0.0590(12) 0.0407(10) -0.0042(8) -0.0109(9) -0.0267(10)
C4 0.0509(14) 0.0339(12) 0.0337(12) -0.0044(9) -0.0006(10) -0.0057(10)
C5 0.0478(14) 0.0403(13) 0.0347(12) -0.0080(10) 0.0007(10) -0.0070(11)
C6 0.0455(14) 0.0432(14) 0.0392(13) -0.0049(10) 0.0031(10) -0.0075(11)
C7 0.0563(16) 0.0411(14) 0.0397(14) -0.0049(10) -0.0053(11) -0.0060(12)
C8 0.0599(15) 0.0423(14) 0.0412(14) -0.0087(11) 0.0087(11) -0.0202(12)
C9 0.0550(15) 0.0425(14) 0.0294(12) -0.0094(10) -0.0027(10) -0.0091(12)
C11 0.0806(19) 0.0420(14) 0.0377(14) -0.0063(11) -0.0016(12) -0.0202(13)
C12 0.0554(15) 0.0432(14) 0.0447(14) -0.0048(11) -0.0039(11) -0.0121(12)
C13 0.086(2) 0.0499(16) 0.0364(14) -0.0130(12) 0.0161(13) -0.0285(14)
C14 0.0691(18) 0.0578(18) 0.0463(16) -0.0159(13) -0.0124(13) 0.0043(15)
C15 0.125(3) 0.066(2) 0.0430(16) -0.0123(14) -0.0045(17) -0.0420(19)
C16 0.0699(18) 0.0529(17) 0.0494(16) -0.0047(13) 0.0039(13) -0.0196(14)
C17 0.094(2) 0.0694(19) 0.0435(16) -0.0053(13) -0.0213(15) -0.0261(17)
C18 0.118(3) 0.0525(19) 0.068(2) -0.0155(16) -0.045(2) 0.018(2)
C19 0.118(3) 0.126(3) 0.079(3) -0.035(2) -0.010(2) -0.046(3)
C20 0.117(3) 0.064(2) 0.059(2) 0.0045(16) -0.0052(19) -0.041(2)
C21 0.156(4) 0.049(2) 0.062(2) 0.0056(16) -0.042(2) -0.034(2)
O2 0.056(8) 0.061(7) 0.038(5) -0.016(5) 0.010(5) -0.011(7)
O4 0.060(5) 0.064(5) 0.041(3) -0.021(3) 0.015(3) -0.021(4)

loop_
_atom_type_symbol
_atom_type_description
_atom_type_scat_dispersion_real
_atom_type_scat_dispersion_imag
_atom_type_scat_source
C C 0.0033 0.0016 'International Tables Vol C Tables 4.2.6.8 and 6.1.1.4'
H H 0.0000 0.0000 'International Tables Vol C Tables 4.2.6.8 and 6.1.1.4'
N N 0.0061 0.0033 'International Tables Vol C Tables 4.2.6.8 and 6.1.1.4'
O O 0.0106 0.0060 'International Tables Vol C Tables 4.2.6.8 and 6.1.1.4'

loop_
_geom_angle_atom_site_label_1
_geom_angle_atom_site_label_2
_geom_angle_atom_site_label_3
_geom_angle
C4 N2 C5 123.2(2)
C4 N2 H2 118.3(18)
C5 N2 H2 116.8(18)
C7 O3 C17 116.3(2)
N2 C4 C6 119.5(2)
C8 C4 N2 122.2(2)
C8 C4 C6 118.3(2)
N2 C5 H5 108.3
N2 C5 C7 107.79(19)
N2 C5 C9 113.8(2)
C7 C5 H5 108.3
C9 C5 H5 108.3
C9 C5 C7 110.27(19)
C4 C6 H6 119.8
C12 C6 C4 120.4(2)
C12 C6 H6 119.8
O1 C7 O3 124.2(2)
O1 C7 C5 124.5(2)
O3 C7 C5 111.3(2)
C4 C8 H8 120.1
C4 C8 C13 119.7(2)
C13 C8 H8 120.1
C14 C9 C5 120.5(2)
C16 C9 C5 120.8(2)
C16 C9 C14 118.6(2)
C12 C11 C15 121.8(2)
C13 C11 C12 116.4(2)
C13 C11 C15 121.8(2)
C6 C12 C11 122.4(2)
C6 C12 H12 118.8
C11 C12 H12 118.8
C8 C13 O4 115.8(5)
C11 C13 C8 122.7(2)
C11 C13 O4 120.7(4)
O2 C13 C8 120.2(6)
O2 C13 C11 114.4(9)
O2 C13 O4 26.3(8)
C9 C14 H14 120.1
C9 C14 C18 119.8(3)
C18 C14 H14 120.1
C11 C15 H15A 109.5
C11 C15 H15B 109.5
C11 C15 H15C 109.5
H15A C15 H15B 109.5
H15A C15 H15C 109.5
H15B C15 H15C 109.5
C9 C16 H16 119.6
C9 C16 C20 120.8(3)
C20 C16 H16 119.6
O3 C17 H17A 110.1
O3 C17 H17B 110.1
H17A C17 H17B 108.4
C19 C17 O3 108.2(3)
C19 C17 H17A 110.1
C19 C17 H17B 110.1
C14 C18 H18 119.9
C21 C18 C14 120.2(3)
C21 C18 H18 119.9
C17 C19 H19A 109.5
C17 C19 H19B 109.5
C17 C19 H19C 109.5
H19A C19 H19B 109.5
H19A C19 H19C 109.5
H19B C19 H19C 109.5
C16 C20 H20 119.7
C21 C20 C16 120.6(3)
C21 C20 H20 119.7
C18 C21 H21 120.0
C20 C21 C18 119.9(3)
C20 C21 H21 120.0
C13 O2 H2A 102(4)
C13 O2 H2B 128(9)
O4 O2 C13 83(2)
O4 O2 H2A 44(4)
O4 O2 H2B 113(10)
H2A O2 H2B 125(10)
C13 O4 H2A 118(4)
C13 O4 H2B 93(6)
O2 O4 C13 70.3(19)
O2 O4 H2A 107(5)
O2 O4 H2B 34(7)
H2A O4 H2B 120(7)

loop_
_geom_bond_atom_site_label_1
_geom_bond_atom_site_label_2
_geom_bond_distance
O1 C7 1.199(3)
N2 C4 1.389(3)
N2 C5 1.432(3)
N2 H2 0.86(3)
O3 C7 1.320(3)
O3 C17 1.463(3)
C4 C6 1.394(3)
C4 C8 1.387(3)
C5 H5 1.0000
C5 C7 1.524(3)
C5 C9 1.523(3)
C6 H6 0.9500
C6 C12 1.373(3)
C8 H8 0.9500
C8 C13 1.388(3)
C9 C14 1.382(3)
C9 C16 1.379(3)
C11 C12 1.386(3)
C11 C13 1.381(4)
C11 C15 1.514(3)
C12 H12 0.9500
C13 O2 1.361(13)
C13 O4 1.437(12)
C14 H14 0.9500
C14 C18 1.399(4)
C15 H15A 0.9800
C15 H15B 0.9800
C15 H15C 0.9800
C16 H16 0.9500
C16 C20 1.381(4)
C17 H17A 0.9900
C17 H17B 0.9900
C17 C19 1.452(4)
C18 H18 0.9500
C18 C21 1.372(5)
C19 H19A 0.9800
C19 H19B 0.9800
C19 H19C 0.9800
C20 H20 0.9500
C20 C21 1.351(5)
C21 H21 0.9500
O2 O4 0.641(16)
O2 H2A 1.29(7)
O2 H2B 0.66(11)
O4 H2A 0.94(8)
O4 H2B 1.09(10)

loop_
_geom_torsion_atom_site_label_1
_geom_torsion_atom_site_label_2
_geom_torsion_atom_site_label_3
_geom_torsion_atom_site_label_4
_geom_torsion
N2 C4 C6 C12 -179.3(2)
N2 C4 C8 C13 179.8(2)
N2 C5 C7 O1 -2.9(3)
N2 C5 C7 O3 177.8(2)
N2 C5 C9 C14 -46.9(3)
N2 C5 C9 C16 134.5(2)
C4 N2 C5 C7 163.8(2)
C4 N2 C5 C9 -73.5(3)
C4 C6 C12 C11 -0.3(4)
C4 C8 C13 C11 -0.8(4)
C4 C8 C13 O2 -161(2)
C4 C8 C13 O4 169.3(13)
C5 N2 C4 C6 -179.6(2)
C5 N2 C4 C8 0.6(4)
C5 C9 C14 C18 -177.7(2)
C5 C9 C16 C20 178.4(3)
C6 C4 C8 C13 0.1(4)
C7 O3 C17 C19 175.1(3)
C7 C5 C9 C14 74.4(3)
C7 C5 C9 C16 -104.3(3)
C8 C4 C6 C12 0.5(4)
C8 C13 O2 O4 -88(2)
C8 C13 O4 O2 106.3(19)
C9 C5 C7 O1 -127.7(3)
C9 C5 C7 O3 53.0(3)
C9 C14 C18 C21 -0.4(4)
C9 C16 C20 C21 -0.9(5)
C11 C13 O2 O4 110.3(19)
C11 C13 O4 O2 -83(2)
C12 C11 C13 C8 1.0(4)
C12 C11 C13 O2 162(2)
C12 C11 C13 O4 -168.7(14)
C13 C11 C12 C6 -0.4(4)
C14 C9 C16 C20 -0.3(4)
C14 C18 C21 C20 -0.7(5)
C15 C11 C12 C6 -179.1(3)
C15 C11 C13 C8 179.7(3)
C15 C11 C13 O2 -19(2)
C15 C11 C13 O4 9.9(14)
C16 C9 C14 C18 0.9(4)
C16 C20 C21 C18 1.4(5)
C17 O3 C7 O1 2.5(4)
C17 O3 C7 C5 -178.1(2)
